data_2003605
loop_
_publ_author_name
'Bubenheim, W.'
'Frenzen, G.'
'M\"uller, U.'

_publ_section_title
;
 Die Chloroindate [PPh~4~]~2~[In~2~Cl~6~] und
 [PPh~4~]~2~[InCl~5~].CH~3~CN
;
_journal_issue 6
_journal_name_full 'Acta Crystallographica Section C'
_journal_page_first 1120
_journal_page_last 1124
_journal_paper_doi 10.1107/S0108270194011789
_journal_volume 51
_journal_year 1995
_chemical_formula_sum 'C50 H43 Cl5 In N P2'
_chemical_formula_weight 1011.93
_chemical_name_systematic ' Tetraphenylphosphonium-pentachloroindat(III)-Acetonitril'
_space_group_IT_number 2
_symmetry_cell_setting triclinic
_symmetry_space_group_name_Hall '-P 1'
_symmetry_space_group_name_H-M 'P -1'
_cell_angle_alpha 96.03(2)
_cell_angle_beta 95.25(2)
_cell_angle_gamma 107.34(2)
_cell_formula_units_Z 2
_cell_length_a 10.093(2)
_cell_length_b 11.018(3)
_cell_length_c 22.133(4)
_cell_measurement_reflns_used 24
_cell_measurement_temperature 299(2)
_cell_measurement_theta_max 14
_cell_measurement_theta_min 7
_cell_volume 2316.8(9)
_computing_cell_refinement 'Enraf-Nonius Me\&sprogramm'
_computing_data_collection 'Enraf-Nonius Me\&sprogramm'
_computing_data_reduction 'XCAD4 (Harms, 1987)'
_computing_molecular_graphics ' ORTEX (McArdle, 1994), SCHAKAL (Keller, 1988)'
_computing_structure_refinement 'SHELXL-93 (Sheldrick, 1993)'
_computing_structure_solution ' ORTEX (McArdle, 1994), SCHAKAL (Keller, 1988)'
_diffrn_ambient_temperature 299(2)
_diffrn_measurement_device 'Enraf-Nonius CAD4'
_diffrn_measurement_method \w-scan
_diffrn_radiation_monochromator Graphit
_diffrn_radiation_source Feinfokus-R\"ohre
_diffrn_radiation_type MoK\a
_diffrn_radiation_wavelength 0.71073
_diffrn_reflns_av_R_equivalents 0.0092
_diffrn_reflns_av_sigmaI/netI 0.0177
_diffrn_reflns_limit_h_max 11
_diffrn_reflns_limit_h_min -11
_diffrn_reflns_limit_k_max 13
_diffrn_reflns_limit_k_min -13
_diffrn_reflns_limit_l_max 26
_diffrn_reflns_limit_l_min -1
_diffrn_reflns_number 8795
_diffrn_reflns_theta_max 25.0
_diffrn_reflns_theta_min 1.6
_diffrn_standards_decay_% 4.2
_diffrn_standards_interval_time 60
_diffrn_standards_number 2
_exptl_absorpt_coefficient_mu 0.902
_exptl_absorpt_correction_T_max 0.892
_exptl_absorpt_correction_T_min 0.861
_exptl_absorpt_correction_type 'empirisch nach \y-scans'
_exptl_crystal_colour farblos
_exptl_crystal_density_diffrn 1.451
_exptl_crystal_F_000 1028
_refine_diff_density_max 0.720
_refine_diff_density_min -0.457
_refine_ls_extinction_method keine
_refine_ls_goodness_of_fit_all 1.056
_refine_ls_goodness_of_fit_obs 1.075
_refine_ls_hydrogen_treatment 'starre C---H-Gruppen'
_refine_ls_matrix_type 'volle Matrix'
_refine_ls_number_parameters 564
_refine_ls_number_reflns 8108
_refine_ls_number_restraints 0
_refine_ls_restrained_S_all 1.056
_refine_ls_restrained_S_obs 1.075
_refine_ls_R_factor_all 0.0366
_refine_ls_R_factor_obs 0.0297
_refine_ls_shift/esd_max 0.135
_refine_ls_shift/esd_mean 0.005
_refine_ls_structure_factor_coef F^2^
_refine_ls_weighting_scheme
; calc w = 1/[\s^2^(F~o~^2^) + (0.0441P)^2^ + 1.1111P] mit P =
(F~o~^2^ + 2F~c~^2^)/3
;
_refine_ls_wR_factor_all 0.0804
_refine_ls_wR_factor_obs 0.0762
_reflns_number_observed 7095
_reflns_number_total 8108
_reflns_observed_criterion >2sigma(I)
_cod_data_source_file se1075.cif
_cod_data_source_block II
_cod_original_sg_symbol_H-M P-1
_cod_database_code 2003605

loop_
_symmetry_equiv_pos_as_xyz
'x, y, z'
'-x, -y, -z'

loop_
_atom_site_aniso_label
_atom_site_aniso_U_11
_atom_site_aniso_U_12
_atom_site_aniso_U_13
_atom_site_aniso_U_22
_atom_site_aniso_U_23
_atom_site_aniso_U_33
In 0.04878(11) 0.01856(8) 0.01345(8) 0.03397(10) 0.00691(7) 0.04250(11)
Cl(1) 0.0870(6) 0.0381(4) 0.0020(4) 0.0636(5) 0.0107(3) 0.0493(4)
Cl(2) 0.0953(6) 0.0312(4) 0.0030(4) 0.0643(5) 0.0196(4) 0.0539(4)
Cl(3) 0.0694(5) 0.0160(3) 0.0227(4) 0.0360(3) 0.0030(3) 0.0656(4)
Cl(4) 0.0542(4) 0.0228(4) 0.0255(4) 0.0668(5) 0.0211(4) 0.0774(5)
Cl(5) 0.0809(5) 0.0491(4) 0.0164(4) 0.0730(5) -0.0016(4) 0.0575(4)
C(1) 0.140(5) 0.061(4) 0.004(3) 0.127(5) 0.045(4) 0.101(4)
N 0.102(8) 0.021(8) 0.023(6) 0.207(14) 0.071(9) 0.130(9)
P(11) 0.0512(4) 0.0103(3) 0.0112(3) 0.0361(3) 0.0026(3) 0.0413(4)
C(111) 0.058(2) 0.019(1) 0.0108(1) 0.043(1) 0.005(1) 0.040(1)
C(121) 0.060(2) 0.020(1) 0.011(1) 0.046(2) 0.011(1) 0.057(2)
C(131) 0.060(2) 0.030(2) 0.014(2) 0.077(2) 0.018(2) 0.060(2)
C(141) 0.088(2) 0.058(2) 0.017(2) 0.090(3) 0.013(2) 0.050(2)
C(151) 0.108(3) 0.046(2) 0.015(2) 0.057(2) 0.009(1) 0.049(2)
C(161) 0.083(2) 0.024(2) 0.015(2) 0.044(2) 0.009(1) 0.047(2)
C(211) 0.063(2) 0.007(1) 0.012(1) 0.033(1) 0.002(1) 0.043(2)
C(221) 0.076(2) 0.020(2) 0.017(2) 0.049(2) -0.001(1) 0.059(2)
C(231) 0.103(3) 0.021(2) 0.028(2) 0.052(2) -0.003(2) 0.064(2)
C(241) 0.115(3) 0.004(2) 0.019(2) 0.048(2) -0.004(2) 0.052(2)
C(251) 0.090(3) 0.007(2) -0.003(2) 0.066(2) 0.000(2) 0.055(2)
C(261) 0.071(2) 0.014(2) 0.008(2) 0.055(2) 0.0019(1) 0.052(2)
C(311) 0.054(2) 0.008(1) 0.008(1) 0.039(1) 0.004(1) 0.048(2)
C(321) 0.062(2) 0.008(1) 0.009(1) 0.048(2) 0.007(1) 0.049(2)
C(331) 0.071(2) 0.007(2) 0.018(2) 0.065(2) 0.020(2) 0.063(2)
C(341) 0.064(2) -0.003(2) 0.002(2) 0.052(2) 0.017(2) 0.083(2)
C(351) 0.083(2) -0.007(2) -0.003(2) 0.059(2) -0.004(2) 0.064(2)
C(361) 0.081(2) -0.005(2) 0.011(2) 0.060(2) -0.001(2) 0.048(2)
C(411) 0.050(2) 0.014(1) 0.009(1) 0.040(1) 0.003(1) 0.045(1)
C(421) 0.056(2) 0.025(1) 0.015(1) 0.058(2) 0.013(1) 0.053(2)
C(431) 0.071(2) 0.028(2) 0.015(2) 0.068(2) 0.020(2) 0.055(2)
C(441) 0.070(2) 0.028(2) -0.002(2) 0.069(2) 0.014(2) 0.064(2)
C(451) 0.061(2) 0.039(2) 0.007(2) 0.091(3) 0.014(2) 0.080(2)
C(461) 0.055(2) 0.026(2) 0.020(2) 0.081(2) 0.018(2) 0.067(2)
P(22) 0.0467(4) 0.0262(3) 0.0082(3) 0.0534(4) 0.0098(3) 0.0366(3)
C(112) 0.047(1) 0.021(1) 0.005(1) 0.046(1) 0.005(1) 0.035(1)
C(122) 0.081(2) 0.036(2) 0.026(2) 0.056(2) 0.021(1) 0.055(2)
C(132) 0.086(2) 0.036(2) 0.039(2) 0.076(2) 0.024(2) 0.061(2)
C(142) 0.075(2) 0.043(2) 0.026(2) 0.083(2) 0.010(2) 0.055(2)
C(152) 0.077(2) 0.044(2) 0.016(2) 0.063(2) 0.009(2) 0.057(2)
C(162) 0.060(2) 0.026(1) 0.009(1) 0.051(2) 0.011(1) 0.042(1)
C(212) 0.057(2) 0.029(1) 0.010(1) 0.051(2) 0.009(1) 0.041(1)
C(222) 0.079(2) 0.038(2) 0.025(2) 0.068(2) 0.009(2) 0.052(2)
C(232) 0.127(3) 0.053(2) 0.029(2) 0.069(2) 0.007(2) 0.048(2)
C(242) 0.118(3) 0.023(2) 0.005(2) 0.052(2) 0.002(2) 0.057(2)
C(252) 0.077(2) 0.012(2) 0.004(2) 0.062(2) 0.004(2) 0.072(2)
C(262) 0.064(2) 0.024(2) 0.010(1) 0.057(2) 0.006(1) 0.053(2)
C(312) 0.055(2) 0.036(2) 0.009(1) 0.070(2) 0.018(2) 0.046(2)
C(322) 0.118(3) 0.052(3) -0.027(2) 0.092(3) 0.008(2) 0.067(2)
C(332) 0.114(4) 0.051(3) -0.031(3) 0.124(4) 0.025(3) 0.085(3)
C(342) 0.086(3) 0.069(3) 0.006(2) 0.145(4) 0.048(3) 0.074(3)
C(352) 0.109(3) 0.075(3) 0.025(3) 0.105(3) 0.043(3) 0.088(3)
C(362) 0.075(2) 0.041(2) 0.012(2) 0.075(2) 0.023(2) 0.068(2)
C(412) 0.043(1) 0.020(1) 0.010(1) 0.059(2) 0.012(1) 0.044(2)
C(422) 0.059(2) 0.016(2) 0.002(1) 0.068(2) 0.017(2) 0.051(2)
C(432) 0.075(2) 0.025(2) 0.015(2) 0.092(3) 0.033(2) 0.062(2)
C(442) 0.062(2) 0.018(2) 0.027(2) 0.077(2) 0.031(2) 0.084(3)
C(452) 0.069(2) -0.004(2) 0.014(2) 0.076(2) 0.009(2) 0.086(3)
C(462) 0.074(2) 0.004(2) 0.003(2) 0.089(3) 0.007(2) 0.050(2)

loop_
_atom_site_label
_atom_site_occupancy
_atom_site_fract_x
_atom_site_fract_y
_atom_site_fract_z
_atom_site_U_iso_or_equiv
_atom_site_thermal_displace_type
_atom_site_calc_flag
_atom_site_refinement_flags
_atom_site_type_symbol
In 1 0.33422(2) 0.02187(2) 0.238645(8) 0.03987(7) Uani d . In
Cl(1) 1 0.23077(9) 0.07623(8) 0.14216(3) 0.0636(2) Uani d . Cl
Cl(2) 1 0.42730(9) -0.02031(8) 0.34104(4) 0.0693(2) Uani d . Cl
Cl(3) 1 0.22173(8) -0.20521(6) 0.20658(4) 0.0565(2) Uani d . Cl
Cl(4) 1 0.56821(8) 0.09958(8) 0.21228(4) 0.0633(2) Uani d . Cl
Cl(5) 1 0.23044(9) 0.16027(8) 0.29605(4) 0.0652(2) Uani d . Cl
C(1) 1 0.5259(8) 0.9549(6) 0.4931(3) 0.117(2) Uani d . C
N 0.5 0.5707(9) 0.8656(11) 0.4771(4) 0.149(5) Uani d . N
P(11) 1 -0.07452(7) 0.66741(6) 0.40350(3) 0.0435(2) Uani d . P
C(111) 1 0.0688(3) 0.6111(3) 0.3864(1) 0.0459(6) Uani d . C
C(121) 1 0.1951(3) 0.6956(3) 0.3763(1) 0.0527(7) Uani d . C
H(121) 1 0.2058(3) 0.7828(3) 0.3781(1) 0.06(1) Uiso calc R H
C(131) 1 0.3045(4) 0.6504(3) 0.3636(1) 0.0630(8) Uani d . C
H(131) 1 0.3882(4) 0.7068(3) 0.3559(2) 0.07(1) Uiso calc R H
C(141) 1 0.2902(4) 0.5219(4) 0.3625(1) 0.0685(9) Uani d . C
H(141) 1 0.3644(4) 0.4919(4) 0.3541(1) 0.08(1) Uiso calc R H
C(151) 1 0.1669(4) 0.4379(3) 0.3736(1) 0.0660(9) Uani d . C
H(151) 1 0.1584(4) 0.3514(3) 0.3732(1) 0.07(1) Uiso calc R H
C(161) 1 0.0560(4) 0.4809(3) 0.3856(1) 0.0563(7) Uani d . C
H(161) 1 -0.0274(4) 0.4235(3) 0.3931(1) 0.08(1) Uiso calc R H
C(211) 1 -0.0251(3) 0.7669(2) 0.4773(1) 0.0481(6) Uani d . C
C(221) 1 -0.1170(4) 0.8274(3) 0.4995(2) 0.0617(8) Uani d . C
H(221) 1 -0.1984(4) 0.8232(3) 0.4749(2) 0.054(9) Uiso calc R H
C(231) 1 -0.0873(5) 0.8935(3) 0.5580(2) 0.073(1) Uani d . C
H(231) 1 -0.1497(5) 0.9327(3) 0.5731(2) 0.085(1) Uiso calc R H
C(241) 1 0.0330(5) 0.9017(3) 0.5937(2) 0.076(1) Uani d . C
H(241) 1 0.0518(5) 0.9460(3) 0.6332(2) 0.10(1) Uiso calc R H
C(251) 1 0.1273(4) 0.8453(3) 0.5720(2) 0.076(1) Uani d . C
H(251) 1 0.2107(4) 0.8536(3) 0.5961(2) 0.08(1) Uiso calc R H
C(261) 1 0.0963(4) 0.7757(3) 0.5134(1) 0.0608(8) Uani d . C
H(261) 1 0.1580(4) 0.7351(3) 0.4987(1) 0.055(9) Uiso calc R H
C(311) 1 -0.2246(3) 0.5324(3) 0.4075(1) 0.0487(6) Uani d . C
C(321) 1 -0.2747(3) 0.5077(3) 0.4622(1) 0.0549(7) Uani d . C
H(321) 1 -0.2316(3) 0.5613(3) 0.4984(1) 0.058(9) Uiso calc R H
C(331) 1 -0.3908(4) 0.4011(3) 0.4623(2) 0.0681(9) Uani d . C
H(331) 1 -0.4267(4) 0.3845(3) 0.4989(2) 0.09(1) Uiso calc R H
C(341) 1 -0.4528(4) 0.3205(3) 0.4095(2) 0.0706(9) Uani d . C
H(341) 1 -0.5305(4) 0.2496(3) 0.4101(2) 0.09(1) Uiso calc R H
C(351) 1 -0.4002(4) 0.3444(3) 0.3556(2) 0.076(1) Uani d . C
H(351) 1 -0.4411(4) 0.2884(3) 0.3198(2) 0.10(1) Uiso calc R H
C(361) 1 -0.2875(4) 0.4506(3) 0.3540(2) 0.0692(9) Uani d . C
H(361) 1 -0.2536(4) 0.4675(3) 0.3170(2) 0.08(1) Uiso calc R H
C(411) 1 -0.1273(3) 0.7494(2) 0.3441(1) 0.0451(6) Uani d . C
C(421) 1 -0.0447(3) 0.7926(3) 0.2993(1) 0.0531(7) Uani d . C
H(421) 1 0.0419(3) 0.7791(3) 0.2996(1) 0.07(1) Uiso calc R H
C(431) 1 -0.0911(4) 0.8556(3) 0.2552(2) 0.0622(8) Uani d . C
H(431) 1 -0.0359(4) 0.8834(3) 0.2248(2) 0.08(1) Uiso calc R H
C(441) 1 -0.2174(4) 0.8776(3) 0.2558(2) 0.0665(9) Uani d . C
H(441) 1 -0.2475(4) 0.9205(3) 0.2260(2) 0.07(1) Uiso calc R H
C(451) 1 -0.2995(4) 0.8368(4) 0.2999(2) 0.074(1) Uani d . C
H(451) 1 -0.3849(4) 0.8528(4) 0.3004(2) 0.11(1) Uiso calc R H
C(461) 1 -0.2562(3) 0.7720(3) 0.3436(2) 0.0654(8) Uani d . C
H(461) 1 -0.3133(3) 0.7430(3) 0.3731(2) 0.08(1) Uiso calc R H
P(22) 1 0.71497(7) 0.43798(7) 0.08456(3) 0.0428(2) Uani d . P
C(112) 1 0.6006(3) 0.4894(2) 0.1311(1) 0.0414(6) Uani d . C
C(122) 1 0.5379(4) 0.4109(3) 0.1725(1) 0.0586(8) Uani d . C
H(122) 1 0.5593(4) 0.3356(3) 0.1771(1) 0.06(1) Uiso calc R H
C(132) 1 0.4440(4) 0.4453(3) 0.2066(2) 0.0691(9) Uani d . C
H(132) 1 0.4000(4) 0.3920(3) 0.2335(2) 0.07(1) Uiso calc R H
C(142) 1 0.4152(4) 0.5577(3) 0.2010(2) 0.0660(9) Uani d . C
H(142) 1 0.3527(4) 0.5809(3) 0.2246(2) 0.07(1) Uiso calc R H
C(152) 1 0.4781(3) 0.6363(3) 0.1607(1) 0.0602(8) Uani d . C
H(152) 1 0.4589(3) 0.7130(3) 0.1575(1) 0.08(1) Uiso calc R H
C(162) 1 0.5694(3) 0.6018(3) 0.1250(1) 0.0485(6) Uani d . C
H(162) 1 0.6100(3) 0.6540(3) 0.0969(1) 0.05(1) Uiso calc R H
C(212) 1 0.6172(3) 0.3041(3) 0.0284(1) 0.0467(6) Uani d . C
C(222) 1 0.6847(4) 0.2589(3) -0.0170(1) 0.0623(8) Uani d . C
H(222) 1 0.7791(4) 0.2994(3) -0.0188(1) 0.07(1) Uiso calc R H
C(232) 1 0.6106(5) 0.1537(4) -0.0593(2) 0.075(1) Uani d . C
H(232) 1 0.6554(5) 0.1234(4) -0.0897(2) 0.08(1) Uiso calc R H
C(242) 1 0.4718(5) 0.0936(3) -0.0569(2) 0.077(1) Uani d . C
H(242) 1 0.4226(5) 0.0228(3) -0.0856(2) 0.08(1) Uiso calc R H
C(252) 1 0.4055(4) 0.1378(3) -0.0124(2) 0.0731(9) Uani d . C
H(252) 1 0.3109(4) 0.0972(3) -0.0111(2) 0.08(1) Uiso calc R H
C(262) 1 0.4777(3) 0.2418(3) 0.0306(1) 0.0568(7) Uani d . C
H(262) 1 0.4321(3) 0.2701(3) 0.0612(1) 0.067(1) Uiso calc R H
C(312) 1 0.8352(3) 0.3894(3) 0.1341(1) 0.0523(7) Uani d . C
C(322) 1 0.9135(5) 0.4762(4) 0.1845(2) 0.091(1) Uani d . C
H(322) 1 0.9011(5) 0.5564(4) 0.1927(2) 0.12(2) Uiso calc R H
C(332) 1 1.0100(5) 0.4420(5) 0.2221(2) 0.107(2) Uani d . C
H(332) 1 1.0656(5) 0.5008(5) 0.2547(2) 0.16(2) Uiso calc R H
C(342) 1 1.0234(5) 0.3224(5) 0.2114(2) 0.092(1) Uani d . C
H(342) 1 1.0884(5) 0.3001(5) 0.2368(2) 0.09(1) Uiso calc R H
C(352) 1 0.9424(5) 0.2350(5) 0.1639(2) 0.088(1) Uani d . C
H(352) 1 0.9503(5) 0.1528(5) 0.1579(2) 0.09(1) Uiso calc R H
C(362) 1 0.8479(4) 0.2685(4) 0.1243(2) 0.0677(9) Uani d . C
H(362) 1 0.7938(4) 0.2095(4) 0.0915(2) 0.06(1) Uiso calc R H
C(412) 1 0.8052(3) 0.5692(3) 0.0464(1) 0.0471(6) Uani d . C
C(422) 1 0.7671(3) 0.5702(3) -0.0153(1) 0.0598(8) Uani d . C
H(422) 1 0.6983(3) 0.5004(3) -0.0381(1) 0.06(1) Uiso calc R H
C(432) 1 0.8319(4) 0.6759(4) -0.0430(2) 0.074(1) Uani d . C
H(432) 1 0.8070(4) 0.6760(4) -0.0845(2) 0.09(1) Uiso calc R H
C(442) 1 0.9310(4) 0.7787(4) -0.0101(2) 0.072(1) Uani d . C
H(442) 1 0.9722(4) 0.8495(4) -0.0290(2) 0.08(1) Uiso calc R H
C(452) 1 0.9705(4) 0.7794(4) 0.0501(2) 0.083(1) Uani d . C
H(452) 1 1.0392(4) 0.8503(4) 0.0723(2) 0.09(1) Uiso calc R H
C(462) 1 0.9086(4) 0.6743(4) 0.0789(2) 0.076(1) Uani d . C
H(462) 1 0.9368(4) 0.6746(4) 0.1201(2) 0.10(1) Uiso calc R H

loop_
_atom_type_symbol
_atom_type_description
_atom_type_scat_source
_atom_type_scat_dispersion_real
_atom_type_scat_dispersion_imag
C C
; International Tables for Crystallography (1992). Bd. C, Tabelle 4.2.6.8
und 6.1.1.4
;
0.0033 0.0016
H H
; International Tables for Crystallography (1992). Bd. C, Tabelle 4.2.6.8
und 6.1.1.4
;
0.0000 0.0000
P P
; International Tables for Crystallography (1992). Bd. C, Tabelle 4.2.6.8
und 6.1.1.4
;
0.1023 0.0942
Cl Cl
; International Tables for Crystallography (1992). Bd. C, Tabelle 4.2.6.8
und 6.1.1.4
;
0.1484 0.1585
In In
; International Tables for Crystallography (1992). Bd. C, Tabelle 4.2.6.8
und 6.1.1.4
;
-0.7276 1.3100
N N
; International Tables for Crystallography (1992). Bd. C, Tabelle 4.2.6.8
und 6.1.1.4
;
0.0061 0.0033

loop_
_geom_angle_atom_site_label_1
_geom_angle_atom_site_label_2
_geom_angle_atom_site_label_3
_geom_angle_site_symmetry_3
_geom_angle
_geom_angle_publ_flag
Cl(1) In Cl(2) . 174.74(3) yes
Cl(1) In Cl(3) . 91.71(4) yes
Cl(1) In Cl(4) . 92.17(4) yes
Cl(1) In Cl(5) . 88.73(3) yes
Cl(2) In Cl(3) . 91.05(4) yes
Cl(2) In Cl(4) . 90.81(4) yes
Cl(2) In Cl(5) . 86.01(3) yes
Cl(3) In Cl(4) . 113.87(3) yes
Cl(3) In Cl(5) . 124.24(3) yes
Cl(4) In Cl(5) . 121.83(4) yes
N C(1) C(1) 2_676 176.60(10) yes
C(111) P(11) C(211) . 108.10(10) yes
C(111) P(11) C(311) . 109.20(10) yes
C(111) P(11) C(411) . 112.20(10) yes
C(211) P(11) C(311) . 109.00(10) yes
C(211) P(11) C(411) . 112.50(10) yes
C(311) P(11) C(411) . 105.70(10) yes
C(121) C(111) C(161) . 119.2(3) no
C(121) C(111) P(11) . 120.9(2) no
C(161) C(111) P(11) . 119.8(2) no
C(131) C(121) C(111) . 120.0(3) no
C(141) C(131) C(121) . 120.1(3) no
C(151) C(141) C(131) . 120.3(3) no
C(141) C(151) C(161) . 120.4(3) no
C(151) C(161) C(111) . 119.8(3) no
C(261) C(211) C(221) . 119.8(3) no
C(261) C(211) P(11) . 121.0(2) no
C(221) C(211) P(11) . 119.0(2) no
C(231) C(221) C(211) . 119.9(4) no
C(241) C(231) C(221) . 120.1(4) no
C(231) C(241) C(251) . 120.8(3) no
C(241) C(251) C(261) . 119.3(4) no
C(211) C(261) C(251) . 120.0(3) no
C(321) C(311) C(361) . 120.2(3) no
C(321) C(311) P(11) . 121.6(2) no
C(361) C(311) P(11) . 118.1(2) no
C(311) C(321) C(331) . 118.9(3) no
C(341) C(331) C(321) . 120.8(3) no
C(331) C(341) C(351) . 119.8(3) no
C(341) C(351) C(361) . 120.6(3) no
C(351) C(361) C(311) . 119.7(3) no
C(421) C(411) C(461) . 118.5(3) no
C(421) C(411) P(11) . 122.9(2) no
C(461) C(411) P(11) . 118.6(2) no
C(431) C(421) C(411) . 120.0(3) no
C(441) C(431) C(421) . 120.5(3) no
C(451) C(441) C(431) . 120.3(3) no
C(441) C(451) C(461) . 120.0(3) no
C(451) C(461) C(411) . 120.7(3) no
C(112) P(22) C(212) . 110.40(10) yes
C(112) P(22) C(312) . 107.50(10) yes
C(112) P(22) C(412) . 108.80(10) yes
C(212) P(22) C(312) . 109.20(10) yes
C(212) P(22) C(412) . 109.40(10) yes
C(312) P(22) C(412) . 111.5(2) yes
C(162) C(112) C(122) . 119.8(2) no
C(162) C(112) P(22) . 121.6(2) no
C(122) C(112) P(22) . 118.5(2) no
C(132) C(122) C(112) . 119.5(3) no
C(142) C(132) C(122) . 120.3(3) no
C(132) C(142) C(152) . 120.3(3) no
C(142) C(152) C(162) . 120.2(3) no
C(152) C(162) C(112) . 119.7(3) no
C(262) C(212) C(222) . 119.2(3) no
C(262) C(212) P(22) . 121.3(2) no
C(222) C(212) P(22) . 119.5(2) no
C(232) C(222) C(212) . 119.6(3) no
C(242) C(232) C(222) . 120.5(3) no
C(252) C(242) C(232) . 120.0(3) no
C(242) C(252) C(262) . 120.5(4) no
C(252) C(262) C(212) . 120.2(3) no
C(362) C(312) C(322) . 120.0(3) no
C(362) C(312) P(22) . 121.4(3) no
C(322) C(312) P(22) . 118.6(3) no
C(332) C(322) C(312) . 119.5(4) no
C(342) C(332) C(322) . 120.0(5) no
C(332) C(342) C(352) . 120.7(4) no
C(342) C(352) C(362) . 120.2(4) no
C(312) C(362) C(352) . 119.5(4) no
C(462) C(412) C(422) . 118.6(3) no
C(462) C(412) P(22) . 120.6(2) no
C(422) C(412) P(22) . 120.7(2) no
C(412) C(422) C(432) . 119.8(3) no
C(442) C(432) C(422) . 120.5(3) no
C(432) C(442) C(452) . 120.6(3) no
C(442) C(452) C(462) . 120.0(4) no
C(412) C(462) C(452) . 120.3(3) no

loop_
_geom_bond_atom_site_label_1
_geom_bond_atom_site_label_2
_geom_bond_site_symmetry_2
_geom_bond_distance
_geom_bond_publ_flag
In Cl(1) . 2.4990(10) yes
In Cl(2) . 2.5150(10) yes
In Cl(3) . 2.4160(10) yes
In Cl(4) . 2.4090(10) yes
In Cl(5) . 2.4150(10) yes
C(1) N . 1.230(10) yes
C(1) C(1) 2_676 1.280(10) yes
P(11) C(111) . 1.791(3) yes
P(11) C(311) . 1.796(3) yes
P(11) C(411) . 1.799(3) yes
P(11) C(211) . 1.808(3) yes
C(111) C(121) . 1.389(4) no
C(111) C(161) . 1.399(4) no
C(121) C(131) . 1.379(4) no
C(131) C(141) . 1.377(5) no
C(141) C(151) . 1.372(5) no
C(151) C(161) . 1.376(5) no
C(211) C(261) . 1.372(4) no
C(211) C(221) . 1.388(4) no
C(221) C(231) . 1.378(5) no
C(231) C(241) . 1.361(6) no
C(241) C(251) . 1.377(6) no
C(251) C(261) . 1.394(4) no
C(311) C(321) . 1.375(4) no
C(311) C(361) . 1.384(4) no
C(321) C(331) . 1.390(4) no
C(331) C(341) . 1.366(5) no
C(341) C(351) . 1.367(5) no
C(351) C(361) . 1.374(5) no
C(411) C(421) . 1.385(4) no
C(411) C(461) . 1.394(4) no
C(421) C(431) . 1.382(4) no
C(431) C(441) . 1.368(5) no
C(441) C(451) . 1.365(5) no
C(451) C(461) . 1.375(5) no
P(22) C(112) . 1.788(3) yes
P(22) C(212) . 1.793(3) yes
P(22) C(312) . 1.797(3) yes
P(22) C(412) . 1.801(3) yes
C(112) C(162) . 1.382(4) no
C(112) C(122) . 1.391(4) no
C(122) C(132) . 1.377(4) no
C(132) C(142) . 1.368(5) no
C(142) C(152) . 1.374(5) no
C(152) C(162) . 1.378(4) no
C(212) C(262) . 1.379(4) no
C(212) C(222) . 1.396(4) no
C(222) C(232) . 1.381(5) no
C(232) C(242) . 1.368(6) no
C(242) C(252) . 1.367(5) no
C(252) C(262) . 1.377(5) no
C(312) C(362) . 1.372(4) no
C(312) C(322) . 1.395(5) no
C(322) C(332) . 1.386(5) no
C(332) C(342) . 1.363(7) no
C(342) C(352) . 1.365(6) no
C(352) C(362) . 1.392(5) no
C(412) C(462) . 1.383(4) no
C(412) C(422) . 1.387(4) no
C(422) C(432) . 1.388(5) no
C(432) C(442) . 1.353(5) no
C(442) C(452) . 1.354(5) no
C(452) C(462) . 1.391(5) no
